data_2003720
loop_
_publ_author_name
'Dupont, L.'
'Li\'egeois, J.-F.'
'Rogister, F.'
'Delarge, J.'

_publ_contact_author
;
           Dr L. Dupont
           Unit\'e de Cristallographie
           Institut de Physique B5
           Universit\'e de Li\`ege au Sart Tilman
           B-4000 LIEGE (Belgium)
;
_publ_section_title 11-(4-Methylpiperazin-1-yl)-5<i>H</i>-pyrido[4,3-<i>b</i>][1,5]benzodiazepine
_journal_issue 7
_journal_name_full 'Acta Crystallographica Section C'
_journal_page_first 1379
_journal_page_last 1381
_journal_paper_doi 10.1107/S0108270194014459
_journal_volume 51
_journal_year 1995
_chemical_compound_source 'Laboratory of Medicinal Chemistry, Li\`ege'
_chemical_formula_sum 'C17 H19 N5'
_chemical_formula_weight 293.37
_chemical_name_systematic
;
 11-(4-methylpiperazin-1-yl)-5H-pyrido[4,3-b][1,5]benzodiazepine
;
_space_group_IT_number 61
_symmetry_cell_setting orthorhombic
_symmetry_space_group_name_Hall '-P 2bc 2ac'
_symmetry_space_group_name_H-M 'P c a b'
_audit_creation_method SHELXL
_cell_angle_alpha 90.00
_cell_angle_beta 90.00
_cell_angle_gamma 90.00
_cell_formula_units_Z 8
_cell_length_a 9.8098(5)
_cell_length_b 16.5788(10)
_cell_length_c 19.1759(8)
_cell_measurement_reflns_used 48
_cell_measurement_temperature 293(2)
_cell_measurement_theta_max 38.61
_cell_measurement_theta_min 31.5
_cell_volume 3118.7(3)
_computing_cell_refinement 'DIF4 (Stoe & Cie, 1988a)'
_computing_data_collection 'DIF4 (Stoe & Cie, 1988a)'
_computing_data_reduction 'REDU4 (Stoe & Cie, 1988b)'
_computing_molecular_graphics 'ORTEPII (Johnson, 1976)'
_computing_publication_material SHELXL93
_computing_structure_refinement 'SHELXL93 (Sheldrick, 1993)'
_computing_structure_solution 'SHELXS86 (Sheldrick, 1985)'
_diffrn_ambient_temperature 293(2)
_diffrn_measurement_device 'Stoe Siemens AED 4-circle diffractometer'
_diffrn_measurement_method \w
_diffrn_radiation_monochromator graphite
_diffrn_radiation_source 'fine-focus sealed tube'
_diffrn_radiation_type CuK\a
_diffrn_radiation_wavelength 1.54180
_diffrn_reflns_av_R_equivalents 0.0000
_diffrn_reflns_av_sigmaI/netI 0.0272
_diffrn_reflns_limit_h_max 10
_diffrn_reflns_limit_h_min 0
_diffrn_reflns_limit_k_max 18
_diffrn_reflns_limit_k_min 0
_diffrn_reflns_limit_l_max 20
_diffrn_reflns_limit_l_min 0
_diffrn_reflns_number 2134
_diffrn_reflns_theta_max 57.58
_diffrn_reflns_theta_min 4.61
_diffrn_standards_decay_% 2.7
_diffrn_standards_interval_time '60 min'
_diffrn_standards_number 2
_exptl_absorpt_coefficient_mu 0.617
_exptl_absorpt_correction_T_max 0.85
_exptl_absorpt_correction_T_min 0.75
_exptl_absorpt_correction_type semi-empirical
_exptl_crystal_colour colourless
_exptl_crystal_density_diffrn 1.250
_exptl_crystal_description prismatic
_exptl_crystal_F_000 1248
_exptl_crystal_size_max 0.53
_exptl_crystal_size_mid 0.38
_exptl_crystal_size_min 0.19
_refine_diff_density_max 0.148
_refine_diff_density_min -0.162
_refine_ls_extinction_coef 0.0072(4)
_refine_ls_extinction_method 'SHELXL93 (Sheldrick, 1993)'
_refine_ls_goodness_of_fit_all 1.095
_refine_ls_goodness_of_fit_obs 1.224
_refine_ls_hydrogen_treatment 'H atoms treated using a riding model'
_refine_ls_matrix_type full
_refine_ls_number_parameters 203
_refine_ls_number_reflns 2131
_refine_ls_number_restraints 0
_refine_ls_restrained_S_all 1.188
_refine_ls_restrained_S_obs 1.224
_refine_ls_R_factor_all 0.0534
_refine_ls_R_factor_obs 0.0370
_refine_ls_shift/esd_max 0.000
_refine_ls_shift/esd_mean 0.000
_refine_ls_structure_factor_coef Fsqd
_refine_ls_weighting_details 'w = 1/[\s^2^(Fo^2^)+(0.0661P)^2^+0.1626P]'
_refine_ls_weighting_scheme calc
_refine_ls_wR_factor_all 0.1154
_refine_ls_wR_factor_obs 0.1027
_reflns_number_observed 1636
_reflns_number_total 2134
_reflns_observed_criterion >2sigma(I)
_cod_data_source_file pa1158.cif
_cod_data_source_block sm0114
_cod_depositor_comments
;
The following automatic conversions were performed:

'_refine_ls_weighting_scheme' value 'calc w =
1/[\s^2^(Fo^2^)+(0.0661P)^2^+0.1626P]' was changed to 'calc'. New tag
'_refine_ls_weighting_details' was created. The value of the new tag
was set to 'w = 1/[\s^2^(Fo^2^)+(0.0661P)^2^+0.1626P]'.

Automatic conversion script
Id: cif_fix_values 3143 2015-03-26 13:38:13Z robertas 
;
_cod_original_sg_symbol_Hall '-P 2bc -2ac'
_cod_original_sg_symbol_H-M 'P cab'
_cod_database_code 2003720
_cod_database_fobs_code 2003720

loop_
_symmetry_equiv_pos_as_xyz
'x, y, z'
'-x+1/2, y, z+1/2'
'x+1/2, -y+1/2, z'
'x, y+1/2, -z+1/2'
'-x, -y, -z'
'x-1/2, -y, -z-1/2'
'-x-1/2, y-1/2, -z'
'-x, -y-1/2, z-1/2'

loop_
_atom_site_aniso_label
_atom_site_aniso_U_11
_atom_site_aniso_U_12
_atom_site_aniso_U_13
_atom_site_aniso_U_22
_atom_site_aniso_U_23
_atom_site_aniso_U_33
N1 0.0385(9) 0.0039(8) 0.0078(7) 0.0608(10) -0.0054(8) 0.0552(10)
C2 0.0351(10) -0.0005(10) 0.0094(9) 0.0703(13) 0.0026(10) 0.0515(12)
C3 0.0341(11) -0.0096(9) 0.0029(8) 0.0560(11) 0.0034(9) 0.0512(11)
C4 0.0379(10) -0.0004(8) -0.0002(8) 0.0406(9) 0.0058(8) 0.0393(10)
N5 0.0483(9) -0.0093(7) 0.0067(7) 0.0404(8) -0.0009(7) 0.0489(9)
C6 0.0376(10) -0.0015(8) 0.0015(8) 0.0425(9) -0.0015(7) 0.0436(11)
C7 0.0521(12) -0.0196(10) -0.0013(10) 0.0656(13) -0.0098(10) 0.0553(12)
C8 0.0606(13) -0.0164(12) -0.0069(10) 0.0801(15) -0.0104(10) 0.0445(12)
C9 0.0537(12) -0.0012(10) -0.0006(9) 0.0663(13) -0.0006(9) 0.0393(10)
C10 0.0378(10) 0.0002(8) 0.0027(8) 0.0456(10) -0.0002(8) 0.0412(10)
C11 0.0319(10) 0.0022(8) -0.0009(7) 0.0392(9) -0.0008(7) 0.0408(10)
N12 0.0304(8) -0.0003(6) 0.0000(7) 0.0472(8) 0.0006(7) 0.0397(8)
C13 0.0314(9) 0.0017(8) -0.0002(7) 0.0395(9) 0.0031(7) 0.0370(10)
C14 0.0316(9) 0.0021(8) -0.0010(8) 0.0426(9) 0.0050(7) 0.0373(9)
C15 0.0364(10) 0.0013(8) -0.0004(8) 0.0457(10) -0.0024(8) 0.0467(11)
N16 0.0300(8) -0.0074(7) -0.0008(6) 0.0605(9) 0.0010(7) 0.0342(8)
C17 0.0384(10) 0.0000(9) -0.0024(8) 0.0654(12) 0.0075(9) 0.0373(10)
C18 0.0410(11) 0.0025(10) -0.0036(8) 0.0739(13) -0.0027(10) 0.0388(10)
N19 0.0381(9) -0.0017(7) -0.0076(7) 0.0617(10) -0.0050(7) 0.0416(9)
C20 0.0389(11) -0.0058(9) -0.0017(9) 0.0625(12) 0.0020(9) 0.0486(12)
C21 0.0339(10) -0.0082(9) 0.0011(8) 0.0687(12) -0.0032(9) 0.0412(10)
C22 0.0632(14) -0.0099(13) -0.0122(12) 0.090(2) -0.0218(12) 0.0666(15)

loop_
_atom_site_label
_atom_site_occupancy
_atom_site_fract_x
_atom_site_fract_y
_atom_site_fract_z
_atom_site_U_iso_or_equiv
_atom_site_thermal_displace_type
_atom_site_calc_flag
_atom_site_refinement_flags
_atom_site_type_symbol
N1 1 -0.2308(2) 0.94798(10) 0.61831(8) 0.0515(5) Uani d . N
C2 1 -0.3149(2) 0.88699(12) 0.60314(10) 0.0523(5) Uani d . C
H2 1 -0.3995(2) 0.88602(12) 0.62504(10) 0.0572(15) Uiso calc R H
C3 1 -0.2852(2) 0.82595(12) 0.55769(9) 0.0471(5) Uani d . C
H3 1 -0.3496(2) 0.78623(12) 0.54828(9) 0.0572(15) Uiso calc R H
C4 1 -0.1576(2) 0.82361(10) 0.52549(9) 0.0393(4) Uani d . C
N5 1 -0.12575(15) 0.76411(8) 0.47642(7) 0.0459(4) Uani d . N
H5 1 -0.1925 0.7228 0.4722 0.034 Uiso d . H
C6 1 -0.0789(2) 0.79057(10) 0.40982(9) 0.0412(4) Uani d . C
C7 1 -0.1474(2) 0.76692(13) 0.35018(10) 0.0577(6) Uani d . C
H7 1 -0.2235(2) 0.73383(13) 0.35422(10) 0.0572(15) Uiso calc R H
C8 1 -0.1055(2) 0.79119(13) 0.28503(10) 0.0617(6) Uani d . C
H8 1 -0.1520(2) 0.77398(13) 0.24547(10) 0.0572(15) Uiso calc R H
C9 1 0.0059(2) 0.84118(12) 0.27891(10) 0.0531(5) Uani d . C
H9 1 0.0339(2) 0.85886(12) 0.23518(10) 0.0572(15) Uiso calc R H
C10 1 0.0754(2) 0.86488(10) 0.33757(8) 0.0415(4) Uani d . C
H10 1 0.1505(2) 0.89866(10) 0.33292(8) 0.0572(15) Uiso calc R H
C11 1 0.0362(2) 0.83957(10) 0.40392(8) 0.0373(4) Uani d . C
N12 1 0.12394(13) 0.85947(8) 0.45971(7) 0.0391(4) Uani d . N
C13 1 0.0811(2) 0.88215(10) 0.52015(8) 0.0360(4) Uani d . C
C14 1 -0.0635(2) 0.88327(10) 0.54433(9) 0.0371(4) Uani d . C
C15 1 -0.1080(2) 0.94425(11) 0.58869(9) 0.0429(5) Uani d . C
H15 1 -0.0471(2) 0.98575(11) 0.59848(9) 0.0572(15) Uiso calc R H
N16 1 0.17548(14) 0.91386(9) 0.56580(7) 0.0416(4) Uani d . N
C17 1 0.1763(2) 0.89719(12) 0.64087(9) 0.0471(5) Uani d . C
H171 1 0.2310(2) 0.84966(12) 0.65021(9) 0.0572(15) Uiso calc R H
H172 1 0.0841(2) 0.88673(12) 0.65676(9) 0.0572(15) Uiso calc R H
C18 1 0.2341(2) 0.96830(13) 0.67948(10) 0.0512(5) Uani d . C
H181 1 0.1766(2) 1.01511(13) 0.67206(10) 0.0572(15) Uiso calc R H
H182 1 0.2358(2) 0.95681(13) 0.72907(10) 0.0572(15) Uiso calc R H
N19 1 0.37189(14) 0.98554(9) 0.65519(8) 0.0471(4) Uani d . N
C20 1 0.3679(2) 1.00373(12) 0.58129(10) 0.0500(5) Uani d . C
H201 1 0.4593(2) 1.01604(12) 0.56508(10) 0.0572(15) Uiso calc R H
H202 1 0.3114(2) 1.05090(12) 0.57357(10) 0.0572(15) Uiso calc R H
C21 1 0.3116(2) 0.93342(12) 0.54006(9) 0.0479(5) Uani d . C
H211 1 0.3070(2) 0.94740(12) 0.49100(9) 0.0572(15) Uiso calc R H
H212 1 0.3710(2) 0.88701(12) 0.54511(9) 0.0572(15) Uiso calc R H
C22 1 0.4337(2) 1.0518(2) 0.69402(11) 0.0732(7) Uani d . C
H221 1 0.4340(14) 1.0391(4) 0.74286(14) 0.097(5) Uiso calc R H
H222 1 0.3821(9) 1.1002(2) 0.6864(6) 0.097(5) Uiso calc R H
H223 1 0.5257(6) 1.0597(6) 0.6783(5) 0.097(5) Uiso calc R H

loop_
_atom_type_symbol
_atom_type_description
_atom_type_scat_source
_atom_type_scat_dispersion_real
_atom_type_scat_dispersion_imag
C C 'International Tables Vol C Tables 4.2.6.8 and 6.1.1.4' 0.0181 0.009
H H 'International Tables Vol C Tables 4.2.6.8 and 6.1.1.4' 0.0000 0.000
N N 'International Tables Vol C Tables 4.2.6.8 and 6.1.1.4' 0.0311 0.018

loop_
_geom_angle_atom_site_label_1
_geom_angle_atom_site_label_2
_geom_angle_atom_site_label_3
_geom_angle
_geom_angle_publ_flag
C15 N1 C2 115.5(2) yes
N1 C2 C3 124.5(2) yes
N1 C2 H2 117.73(10) ?
C3 C2 H2 117.73(11) ?
C2 C3 C4 119.6(2) yes
C2 C3 H3 120.21(11) ?
C4 C3 H3 120.21(11) ?
C3 C4 N5 121.2(2) yes
C3 C4 C14 117.2(2) yes
N5 C4 C14 121.6(2) yes
C4 N5 C6 117.22(14) yes
C4 N5 H5 114.29(14) ?
C6 N5 H5 111.53(14) ?
C7 C6 C11 119.4(2) yes
C7 C6 N5 119.8(2) yes
C11 C6 N5 120.81(15) yes
C8 C7 C6 121.5(2) yes
C8 C7 H7 119.24(12) ?
C6 C7 H7 119.24(11) ?
C9 C8 C7 119.4(2) yes
C9 C8 H8 120.30(11) ?
C7 C8 H8 120.30(12) ?
C8 C9 C10 119.8(2) yes
C8 C9 H9 120.10(11) ?
C10 C9 H9 120.10(11) ?
C9 C10 C11 121.6(2) yes
C9 C10 H10 119.18(11) ?
C11 C10 H10 119.18(10) ?
C10 C11 C6 118.2(2) yes
C10 C11 N12 116.91(15) yes
C6 C11 N12 124.60(15) yes
C13 N12 C11 123.41(14) yes
N12 C13 N16 117.63(14) yes
N12 C13 C14 126.34(15) yes
N16 C13 C14 115.86(14) yes
C15 C14 C4 117.7(2) yes
C15 C14 C13 119.8(2) yes
C4 C14 C13 122.5(2) yes
N1 C15 C14 125.2(2) yes
N1 C15 H15 117.38(11) ?
C14 C15 H15 117.38(10) ?
C13 N16 C21 118.95(13) yes
C13 N16 C17 123.74(14) yes
C21 N16 C17 111.66(13) yes
N16 C17 C18 109.7(2) yes
N16 C17 H171 109.72(10) ?
C18 C17 H171 109.72(10) ?
N16 C17 H172 109.72(9) ?
C18 C17 H172 109.72(10) ?
H171 C17 H172 108.2 ?
N19 C18 C17 110.3(2) yes
N19 C18 H181 109.60(10) ?
C17 C18 H181 109.60(10) ?
N19 C18 H182 109.60(9) ?
C17 C18 H182 109.60(10) ?
H181 C18 H182 108.1 ?
C20 N19 C18 109.17(13) yes
C20 N19 C22 110.7(2) yes
C18 N19 C22 111.7(2) yes
N19 C20 C21 111.1(2) yes
N19 C20 H201 109.41(9) ?
C21 C20 H201 109.41(10) ?
N19 C20 H202 109.41(10) ?
C21 C20 H202 109.41(10) ?
H201 C20 H202 108.0 ?
N16 C21 C20 109.19(15) yes
N16 C21 H211 109.84(9) ?
C20 C21 H211 109.84(10) ?
N16 C21 H212 109.84(10) ?
C20 C21 H212 109.84(11) ?
H211 C21 H212 108.3 ?
N19 C22 H221 109.47(11) ?
N19 C22 H222 109.47(11) ?
H221 C22 H222 109.5 ?
N19 C22 H223 109.47(11) ?
H221 C22 H223 109.5 ?
H222 C22 H223 109.5 ?

loop_
_geom_bond_atom_site_label_1
_geom_bond_atom_site_label_2
_geom_bond_distance
_geom_bond_publ_flag
N1 C15 1.334(2) yes
N1 C2 1.337(2) yes
C2 C3 1.367(3) yes
C2 H2 0.93 ?
C3 C4 1.396(2) yes
C3 H3 0.93 ?
C4 N5 1.399(2) yes
C4 C14 1.400(2) yes
N5 C6 1.426(2) yes
N5 H5 0.9509(14) ?
C6 C7 1.383(3) yes
C6 C11 1.395(2) yes
C7 C8 1.376(3) yes
C7 H7 0.93 ?
C8 C9 1.376(3) yes
C8 H8 0.93 ?
C9 C10 1.373(3) yes
C9 H9 0.93 ?
C10 C11 1.394(2) yes
C10 H10 0.93 ?
C11 N12 1.412(2) yes
N12 C13 1.289(2) yes
C13 N16 1.378(2) yes
C13 C14 1.493(2) yes
C14 C15 1.391(2) yes
C15 H15 0.93 ?
N16 C21 1.460(2) yes
N16 C17 1.466(2) yes
C17 C18 1.503(3) yes
C17 H171 0.97 ?
C17 H172 0.97 ?
C18 N19 1.458(2) yes
C18 H181 0.97 ?
C18 H182 0.97 ?
N19 C20 1.449(2) yes
N19 C22 1.459(3) yes
C20 C21 1.513(3) yes
C20 H201 0.97 ?
C20 H202 0.97 ?
C21 H211 0.97 ?
C21 H212 0.97 ?
C22 H221 0.96 ?
C22 H222 0.96 ?
C22 H223 0.96 ?

loop_
_geom_torsion_atom_site_label_1
_geom_torsion_atom_site_label_2
_geom_torsion_atom_site_label_3
_geom_torsion_atom_site_label_4
_geom_torsion
_geom_torsion_publ_flag
C15 N1 C2 C3 -3.7(3) ?
N1 C2 C3 C4 2.1(3) ?
C2 C3 C4 N5 -177.2(2) ?
C2 C3 C4 C14 2.7(3) ?
C3 C4 N5 C6 125.3(2) yes
C14 C4 N5 C6 -54.6(2) yes
C4 N5 C6 C7 -123.0(2) yes
C4 N5 C6 C11 57.6(2) yes
C11 C6 C7 C8 -0.6(3) ?
N5 C6 C7 C8 180.0(2) ?
C6 C7 C8 C9 -1.0(3) ?
C7 C8 C9 C10 1.3(3) ?
C8 C9 C10 C11 0.0(3) ?
C9 C10 C11 C6 -1.6(3) ?
C9 C10 C11 N12 172.6(2) ?
C7 C6 C11 C10 1.9(3) ?
N5 C6 C11 C10 -178.69(15) ?
C7 C6 C11 N12 -171.9(2) ?
N5 C6 C11 N12 7.6(3) yes
C10 C11 N12 C13 140.4(2) yes
C6 C11 N12 C13 -45.8(2) yes
C11 N12 C13 N16 -168.36(15) yes
C11 N12 C13 C14 6.8(3) yes
C3 C4 C14 C15 -5.6(2) ?
N5 C4 C14 C15 174.3(2) ?
C3 C4 C14 C13 172.8(2) ?
N5 C4 C14 C13 -7.3(2) yes
N12 C13 C14 C15 -144.6(2) yes
N16 C13 C14 C15 30.6(2) yes
N12 C13 C14 C4 37.1(2) yes
N16 C13 C14 C4 -147.7(2) yes
C2 N1 C15 C14 0.3(3) ?
C4 C14 C15 N1 4.3(3) ?
C13 C14 C15 N1 -174.1(2) ?
N12 C13 N16 C21 10.7(2) yes
C14 C13 N16 C21 -164.92(15) ?
N12 C13 N16 C17 -140.5(2) yes
C14 C13 N16 C17 43.8(2) ?
C13 N16 C17 C18 -150.0(2) ?
C21 N16 C17 C18 56.9(2) ?
N16 C17 C18 N19 -58.4(2) ?
C17 C18 N19 C20 60.1(2) ?
C17 C18 N19 C22 -177.2(2) ?
C18 N19 C20 C21 -60.0(2) ?
C22 N19 C20 C21 176.7(2) ?
C13 N16 C21 C20 149.5(2) ?
C17 N16 C21 C20 -56.0(2) ?
N19 C20 C21 N16 57.7(2) ?

loop_
_cod_related_entry_id
_cod_related_entry_database
_cod_related_entry_code
1 ChemSpider 14262784
